data_7122917
loop_
_publ_author_name
'Carreras, Lucas'
'Benet-Buchholz, Jordi'
'Franconetti, Antonio'
'Frontera, Antonio'
'van Leeuwen, Piet W.N.M.'
'Vidal-Ferran, Anton'

_publ_section_title
;
 Halogen Bonding Effects on the Outcome of Reactions at Metal Centres
;
_journal_name_full 'Chemical Communications'
_journal_paper_doi 10.1039/C8CC08884E
_journal_year 2019
_chemical_formula_sum 'C37 H28 Cl4.83 F4 I1.17 N O0 P2 Rh'
_chemical_formula_weight 1046.88
_space_group_IT_number 14
_space_group_name_Hall '-P 2ybc'
_symmetry_cell_setting monoclinic
_symmetry_space_group_name_Hall '-P 2ybc'
_symmetry_space_group_name_H-M 'P 1 21/c 1'
_atom_sites_solution_hydrogens geom
_audit_creation_method SHELXL-2014/7
_audit_update_record
;
2018-10-22 deposited with the CCDC.
2019-01-31 downloaded from the CCDC.
;
_cell_angle_alpha 90
_cell_angle_beta 105.695(5)
_cell_angle_gamma 90
_cell_formula_units_Z 4
_cell_length_a 14.169(3)
_cell_length_b 17.588(2)
_cell_length_c 15.870(2)
_cell_measurement_reflns_used 683
_cell_measurement_temperature 100(2)
_cell_measurement_theta_max 20.66
_cell_measurement_theta_min 2.53
_cell_volume 3807.4(10)
_computing_cell_refinement 'Bruker APEX3 v2015.9-0'
_computing_data_collection 'Bruker APEX3 v2015.9-0'
_computing_data_reduction 'Bruker SAINT V8.35A'
_computing_molecular_graphics
;
 SHELXle: C.B. Huebschle, G.M. Sheldrick & B. Dittrich
 J.Appl.Cryst. (2011) 44, 1281-1284.
;
_computing_publication_material 'XCIF, SHELXL-2014/7 (Sheldrick, 2014)'
_computing_structure_refinement 'SHELXL-2014/7 (Sheldrick, 2014)'
_computing_structure_solution 'SHELXT V2014/4 (Sheldrick 2014)'
_diffrn_ambient_temperature 100(2)
_diffrn_detector_area_resol_mean 512
_diffrn_detector_type '4K CCD area detector APEX II'
_diffrn_measured_fraction_theta_full 0.968
_diffrn_measured_fraction_theta_max 0.968
_diffrn_measurement_device_type 'APEX DUO Kappa 4-axis goniometer'
_diffrn_measurement_method
;
 Fullsphere data collection, phi and omega scans
;
_diffrn_measurement_specimen_support 'magnetic support with MicroMount'
_diffrn_radiation_monochromator 'Quazar MX Multilayer Optics'
_diffrn_radiation_type MoK\a
_diffrn_radiation_wavelength 0.71073
_diffrn_reflns_av_R_equivalents 0.0853
_diffrn_reflns_av_unetI/netI 0.0862
_diffrn_reflns_Laue_measured_fraction_full 0.968
_diffrn_reflns_Laue_measured_fraction_max 0.968
_diffrn_reflns_limit_h_max 16
_diffrn_reflns_limit_h_min -16
_diffrn_reflns_limit_k_max 20
_diffrn_reflns_limit_k_min -18
_diffrn_reflns_limit_l_max 18
_diffrn_reflns_limit_l_min -18
_diffrn_reflns_number 23227
_diffrn_reflns_point_group_measured_fraction_full 0.968
_diffrn_reflns_point_group_measured_fraction_max 0.968
_diffrn_reflns_theta_full 24.640
_diffrn_reflns_theta_max 24.640
_diffrn_reflns_theta_min 1.493
_diffrn_source 'Microfocus source E025 IuS'
_diffrn_source_current 0.6
_diffrn_source_power 50
_diffrn_source_size '0.2 mm x 0.2 mm fine focus'
_diffrn_source_type 'Bruker APEX DUO'
_exptl_absorpt_coefficient_mu 1.868
_exptl_absorpt_correction_T_max 0.964
_exptl_absorpt_correction_T_min 0.677
_exptl_absorpt_correction_type multi-scan
_exptl_absorpt_process_details
; 
 SADABS Version 2008/1 Bruker-Nonius
 Blessing, Acta Cryst. (1995) A51 33-38
;
_exptl_crystal_colour orange
_exptl_crystal_density_diffrn 1.826
_exptl_crystal_description plate
_exptl_crystal_F_000 2048
_exptl_crystal_size_max 0.12
_exptl_crystal_size_mid 0.05
_exptl_crystal_size_min 0.02
_refine_diff_density_max 1.245
_refine_diff_density_min -1.274
_refine_diff_density_rms 0.145
_refine_ls_extinction_method none
_refine_ls_goodness_of_fit_ref 1.036
_refine_ls_hydrogen_treatment constr
_refine_ls_matrix_type full
_refine_ls_number_parameters 470
_refine_ls_number_reflns 6238
_refine_ls_number_restraints 20
_refine_ls_restrained_S_all 1.037
_refine_ls_R_factor_all 0.0781
_refine_ls_R_factor_gt 0.0489
_refine_ls_shift/su_max 0.001
_refine_ls_shift/su_mean 0.000
_refine_ls_structure_factor_coef Fsqd
_refine_ls_weighting_details 'w=1/[\s^2^(Fo^2^)+(0.0409P)^2^+9.4256P] where P=(Fo^2^+2Fc^2^)/3'
_refine_ls_weighting_scheme calc
_refine_ls_wR_factor_gt 0.1107
_refine_ls_wR_factor_ref 0.1251
_reflns_Friedel_coverage 0.000
_reflns_number_gt 4429
_reflns_number_total 6238
_reflns_threshold_expression 'I > 2\s(I)'
_cod_data_source_file c8cc08884e2.cif
_cod_data_source_block mo_LCAR619_0m
_cod_depositor_comments
;
The following automatic conversions were performed:

'_symmetry_cell_setting' value 'Monoclinic' changed to 'monoclinic'
according to
/home/data/users/saulius/crontab/automatic-downloads/rss-feeds/RSC/lib/dictionaries/cif_core.dic
dictionary named 'cif_core.dic' version 2.4.2 from 2011-04-26.

'_exptl_absorpt_correction_type' value 'Multi-scan' changed to
'multi-scan' according to
/home/data/users/saulius/crontab/automatic-downloads/rss-feeds/RSC/lib/dictionaries/cif_core.dic
dictionary named 'cif_core.dic' version 2.4.2 from 2011-04-26.

Automatic conversion script
Id: cif_fix_values 4973 2017-02-22 13:04:09Z antanas 
;
_cod_original_sg_symbol_H-M P2(1)/c
_cod_database_code 7122917
_shelx_shelxl_version_number 2014/7
_shelx_space_group_comment
;
The symmetry employed for this shelxl refinement is uniquely defined
by the following loop, which should always be used as a source of
symmetry information in preference to the above space-group names.
They are only intended as comments.
;
_shelx_estimated_absorpt_t_min 0.807
_shelx_estimated_absorpt_t_max 0.964

loop_
_space_group_symop_operation_xyz
'x, y, z'
'-x, y+1/2, -z+1/2'
'-x, -y, -z'
'x, -y-1/2, z-1/2'

loop_
_atom_site_label
_atom_site_type_symbol
_atom_site_fract_x
_atom_site_fract_y
_atom_site_fract_z
_atom_site_U_iso_or_equiv
_atom_site_adp_type
_atom_site_occupancy
_atom_site_site_symmetry_order
_atom_site_calc_flag
_atom_site_refinement_flags_posn
_atom_site_refinement_flags_adp
_atom_site_refinement_flags_occupancy
_atom_site_disorder_assembly
_atom_site_disorder_group
I2 I 0.78212(4) -0.01871(3) 0.96212(3) 0.02848(17) Uani 1 1 d . . . . .
Rh1 Rh 0.72430(4) 0.10130(3) 0.86196(4) 0.01564(16) Uani 1 1 d D . . . .
I1 I 0.6625(12) 0.2147(8) 0.7598(11) 0.021(2) Uani 0.166(3) 1 d D U P A 1
Cl1 Cl 0.6756(9) 0.2049(5) 0.7666(8) 0.0205(15) Uani 0.834(3) 1 d D U P A 2
P1 P 0.77473(13) 0.19068(10) 0.97530(13) 0.0183(4) Uani 1 1 d . . . . .
P2 P 0.67509(13) 0.02330(10) 0.73957(12) 0.0181(4) Uani 1 1 d . . . . .
N1 N 0.6108(4) 0.1249(3) 0.9267(4) 0.0210(14) Uani 1 1 d . . . . .
C1 C 0.6485(5) 0.1819(4) 0.9827(5) 0.0182(16) Uani 1 1 d . . . . .
C2 C 0.5941(5) 0.2194(4) 1.0302(5) 0.0230(17) Uani 1 1 d . . . . .
H2 H 0.6209 0.2609 1.0674 0.028 Uiso 1 1 calc R U . . .
C3 C 0.4981(5) 0.1942(4) 1.0216(5) 0.0244(18) Uani 1 1 d . . . . .
H3 H 0.4581 0.2188 1.0526 0.029 Uiso 1 1 calc R U . . .
C4 C 0.4626(5) 0.1341(4) 0.9684(5) 0.0264(18) Uani 1 1 d . . . . .
H4 H 0.3987 0.1152 0.9641 0.032 Uiso 1 1 calc R U . . .
C5 C 0.5197(5) 0.1006(4) 0.9207(5) 0.0211(17) Uani 1 1 d . . . . .
H5 H 0.4938 0.0593 0.8829 0.025 Uiso 1 1 calc R U . . .
C6 C 0.8581(5) 0.1710(4) 1.0819(5) 0.0188(16) Uani 1 1 d . . . . .
C7 C 0.8447(5) 0.2031(4) 1.1577(5) 0.0257(18) Uani 1 1 d . . . . .
H7 H 0.7896 0.2348 1.1542 0.031 Uiso 1 1 calc R U . . .
C8 C 0.9103(5) 0.1896(4) 1.2381(5) 0.0250(18) Uani 1 1 d . . . . .
H8 H 0.8994 0.2109 1.2897 0.030 Uiso 1 1 calc R U . . .
C9 C 0.9916(5) 0.1450(4) 1.2431(5) 0.0297(19) Uani 1 1 d . . . . .
H9 H 1.0374 0.1357 1.2980 0.036 Uiso 1 1 calc R U . . .
C10 C 1.0061(6) 0.1141(4) 1.1675(5) 0.0308(19) Uani 1 1 d . . . . .
H10 H 1.0627 0.0838 1.1712 0.037 Uiso 1 1 calc R U . . .
C11 C 0.9411(5) 0.1258(4) 1.0876(5) 0.0262(18) Uani 1 1 d . . . . .
H11 H 0.9520 0.1036 1.0364 0.031 Uiso 1 1 calc R U . . .
C12 C 0.7959(5) 0.2905(4) 0.9581(4) 0.0206(16) Uani 1 1 d . . . . .
C13 C 0.7196(5) 0.3387(4) 0.9180(5) 0.0251(18) Uani 1 1 d . . . . .
H13 H 0.6545 0.3196 0.9003 0.030 Uiso 1 1 calc R U . . .
C14 C 0.7374(5) 0.4150(4) 0.9034(5) 0.0259(18) Uani 1 1 d . . . . .
H14 H 0.6846 0.4480 0.8769 0.031 Uiso 1 1 calc R U . . .
C15 C 0.8321(6) 0.4420(4) 0.9278(5) 0.0272(18) Uani 1 1 d . . . . .
H15 H 0.8448 0.4940 0.9186 0.033 Uiso 1 1 calc R U . . .
C16 C 0.9079(6) 0.3942(4) 0.9651(5) 0.0289(19) Uani 1 1 d . . . . .
H16 H 0.9732 0.4130 0.9800 0.035 Uiso 1 1 calc R U . . .
C17 C 0.8909(5) 0.3183(4) 0.9816(5) 0.0230(17) Uani 1 1 d . . . . .
H17 H 0.9440 0.2859 1.0087 0.028 Uiso 1 1 calc R U . . .
C18 C 0.7964(5) 0.0407(4) 0.7304(5) 0.0189(16) Uani 1 1 d . . . . .
C19 C 0.8321(5) 0.0865(4) 0.8032(5) 0.0197(16) Uani 1 1 d . . . . .
C20 C 0.9262(5) 0.1148(4) 0.8203(5) 0.0226(17) Uani 1 1 d . . . . .
C21 C 0.9834(5) 0.0952(4) 0.7661(6) 0.0289(19) Uani 1 1 d . . . . .
C22 C 0.9499(5) 0.0496(4) 0.6951(5) 0.0287(19) Uani 1 1 d . . . . .
C23 C 0.8542(5) 0.0217(4) 0.6757(5) 0.0239(17) Uani 1 1 d . . . . .
C24 C 0.5813(5) 0.0585(4) 0.6461(5) 0.0207(16) Uani 1 1 d . . . . .
C25 C 0.5972(5) 0.0682(4) 0.5640(5) 0.0211(17) Uani 1 1 d . . . . .
H25 H 0.6596 0.0571 0.5556 0.025 Uiso 1 1 calc R U . . .
C26 C 0.5225(5) 0.0941(4) 0.4950(5) 0.0246(17) Uani 1 1 d . . . . .
H26 H 0.5333 0.0998 0.4388 0.030 Uiso 1 1 calc R U . . .
C27 C 0.4322(5) 0.1118(4) 0.5069(5) 0.0269(18) Uani 1 1 d . . . . .
H27 H 0.3813 0.1304 0.4594 0.032 Uiso 1 1 calc R U . . .
C28 C 0.4159(6) 0.1023(4) 0.5879(5) 0.0293(19) Uani 1 1 d . . . . .
H28 H 0.3534 0.1137 0.5962 0.035 Uiso 1 1 calc R U . . .
C29 C 0.4903(5) 0.0763(4) 0.6569(5) 0.0243(17) Uani 1 1 d . . . . .
H29 H 0.4790 0.0706 0.7129 0.029 Uiso 1 1 calc R U . . .
C30 C 0.6514(5) -0.0772(4) 0.7413(5) 0.0195(16) Uani 1 1 d . U . . .
C31 C 0.7145(6) -0.1333(4) 0.7274(5) 0.0287(19) Uani 1 1 d . . . . .
H31 H 0.7755 -0.1193 0.7178 0.034 Uiso 1 1 calc R U . . .
C32 C 0.6899(6) -0.2091(4) 0.7272(5) 0.033(2) Uani 1 1 d . . . . .
H32 H 0.7335 -0.2467 0.7170 0.040 Uiso 1 1 calc R U . . .
C33 C 0.6028(7) -0.2303(5) 0.7418(5) 0.039(2) Uani 1 1 d . . . . .
H33 H 0.5856 -0.2826 0.7407 0.047 Uiso 1 1 calc R U . . .
C34 C 0.5391(6) -0.1752(5) 0.7583(5) 0.036(2) Uani 1 1 d . . . . .
H34 H 0.4796 -0.1898 0.7704 0.044 Uiso 1 1 calc R U . . .
C35 C 0.5630(6) -0.1003(4) 0.7568(5) 0.0314(19) Uani 1 1 d . . . . .
H35 H 0.5188 -0.0629 0.7666 0.038 Uiso 1 1 calc R U . . .
F1 F 0.9654(3) 0.1605(2) 0.8895(3) 0.0275(10) Uani 1 1 d . . . . .
F2 F 1.0762(3) 0.1219(3) 0.7830(3) 0.0396(12) Uani 1 1 d . . . . .
F3 F 1.0090(3) 0.0291(3) 0.6455(3) 0.0372(12) Uani 1 1 d . . . . .
F4 F 0.8224(3) -0.0251(2) 0.6066(3) 0.0291(10) Uani 1 1 d . . . . .
C1S C 0.7556(5) 0.4905(4) 0.6986(5) 0.0274(18) Uani 1 1 d . . . . .
H1SA H 0.7850 0.5034 0.6504 0.033 Uiso 1 1 calc R U . . .
H1SB H 0.8052 0.4625 0.7439 0.033 Uiso 1 1 calc R U . . .
Cl1S Cl 0.65211(14) 0.43246(11) 0.65808(14) 0.0367(5) Uani 1 1 d . . . . .
Cl2S Cl 0.72312(14) 0.57463(11) 0.74395(14) 0.0330(5) Uani 1 1 d . . . . .
C1T C 0.8283(6) -0.2252(5) 0.9588(6) 0.038(2) Uani 1 1 d . . . . .
H1TA H 0.7837 -0.1924 0.9149 0.045 Uiso 1 1 calc R U . . .
H1TB H 0.8910 -0.1976 0.9812 0.045 Uiso 1 1 calc R U . . .
Cl1T Cl 0.84987(16) -0.30935(13) 0.90839(17) 0.0499(6) Uani 1 1 d . . . . .
Cl2T Cl 0.77634(19) -0.24215(15) 1.04575(18) 0.0607(7) Uani 1 1 d . . . . .

loop_
_atom_site_aniso_label
_atom_site_aniso_U_11
_atom_site_aniso_U_22
_atom_site_aniso_U_33
_atom_site_aniso_U_23
_atom_site_aniso_U_13
_atom_site_aniso_U_12
I2 0.0399(3) 0.0232(3) 0.0224(3) 0.0016(2) 0.0083(2) 0.0014(2)
Rh1 0.0189(3) 0.0142(3) 0.0141(3) 0.0006(2) 0.0049(2) 0.0006(2)
I1 0.023(4) 0.020(3) 0.020(3) 0.006(2) 0.003(2) 0.012(2)
Cl1 0.024(3) 0.018(3) 0.018(2) 0.0022(17) 0.002(2) 0.007(2)
P1 0.0228(10) 0.0139(10) 0.0177(11) -0.0004(8) 0.0045(8) 0.0007(7)
P2 0.0219(10) 0.0183(10) 0.0141(10) -0.0004(8) 0.0047(8) 0.0014(8)
N1 0.029(3) 0.019(3) 0.017(4) 0.003(3) 0.009(3) 0.003(3)
C1 0.021(4) 0.015(4) 0.016(4) 0.006(3) -0.001(3) -0.001(3)
C2 0.030(4) 0.015(4) 0.025(5) -0.002(3) 0.008(4) 0.001(3)
C3 0.025(4) 0.024(4) 0.025(5) 0.001(4) 0.010(4) 0.009(3)
C4 0.022(4) 0.025(4) 0.034(5) 0.003(4) 0.010(4) 0.001(3)
C5 0.022(4) 0.020(4) 0.019(4) -0.001(3) 0.001(3) -0.009(3)
C6 0.029(4) 0.012(4) 0.014(4) -0.001(3) 0.002(3) -0.008(3)
C7 0.031(4) 0.022(4) 0.020(5) 0.002(3) 0.000(4) 0.009(3)
C8 0.038(5) 0.019(4) 0.019(4) -0.005(3) 0.010(4) -0.004(3)
C9 0.035(5) 0.028(5) 0.016(4) 0.006(4) -0.011(4) 0.000(4)
C10 0.031(4) 0.025(5) 0.032(5) 0.005(4) 0.001(4) 0.005(3)
C11 0.035(4) 0.025(4) 0.017(4) -0.002(3) 0.005(4) 0.002(3)
C12 0.032(4) 0.022(4) 0.008(4) -0.002(3) 0.006(3) 0.001(3)
C13 0.025(4) 0.021(4) 0.030(5) -0.002(4) 0.009(4) -0.001(3)
C14 0.038(5) 0.016(4) 0.026(5) -0.002(3) 0.014(4) 0.003(3)
C15 0.048(5) 0.015(4) 0.022(5) -0.005(3) 0.015(4) -0.007(4)
C16 0.034(4) 0.026(5) 0.028(5) -0.002(4) 0.010(4) -0.008(4)
C17 0.023(4) 0.025(4) 0.019(4) 0.000(3) 0.002(3) 0.002(3)
C18 0.022(4) 0.018(4) 0.014(4) 0.004(3) -0.001(3) 0.001(3)
C19 0.028(4) 0.017(4) 0.013(4) 0.008(3) 0.004(3) -0.002(3)
C20 0.025(4) 0.016(4) 0.029(5) 0.007(3) 0.010(4) 0.003(3)
C21 0.018(4) 0.033(5) 0.039(5) 0.004(4) 0.013(4) 0.001(3)
C22 0.033(4) 0.030(5) 0.033(5) 0.007(4) 0.024(4) 0.013(4)
C23 0.036(4) 0.026(4) 0.011(4) 0.000(3) 0.008(3) 0.009(3)
C24 0.030(4) 0.016(4) 0.013(4) -0.005(3) 0.000(3) -0.003(3)
C25 0.023(4) 0.015(4) 0.024(5) -0.003(3) 0.004(4) 0.000(3)
C26 0.039(5) 0.017(4) 0.017(4) -0.004(3) 0.007(4) -0.007(3)
C27 0.036(5) 0.013(4) 0.022(5) 0.003(3) -0.008(4) -0.002(3)
C28 0.030(4) 0.026(5) 0.029(5) 0.001(4) 0.002(4) 0.004(3)
C29 0.029(4) 0.031(5) 0.014(4) -0.006(3) 0.006(3) 0.000(3)
C30 0.028(3) 0.019(3) 0.010(3) 0.003(3) 0.001(3) -0.002(3)
C31 0.037(5) 0.037(5) 0.015(4) 0.001(4) 0.011(4) 0.004(4)
C32 0.059(6) 0.015(5) 0.026(5) 0.000(4) 0.012(4) 0.008(4)
C33 0.068(6) 0.021(5) 0.023(5) -0.008(4) 0.004(5) -0.013(4)
C34 0.042(5) 0.037(5) 0.030(5) 0.010(4) 0.008(4) -0.007(4)
C35 0.041(5) 0.022(5) 0.032(5) 0.006(4) 0.013(4) 0.006(4)
F1 0.022(2) 0.034(3) 0.027(3) -0.004(2) 0.007(2) -0.0082(18)
F2 0.031(3) 0.049(3) 0.043(3) -0.002(2) 0.017(2) -0.002(2)
F3 0.035(3) 0.050(3) 0.035(3) 0.002(2) 0.024(2) 0.011(2)
F4 0.034(2) 0.036(3) 0.020(3) -0.003(2) 0.011(2) 0.0064(19)
C1S 0.028(4) 0.029(5) 0.028(5) -0.009(4) 0.011(4) 0.002(3)
Cl1S 0.0372(11) 0.0312(12) 0.0421(14) -0.0123(10) 0.0115(10) -0.0034(9)
Cl2S 0.0350(11) 0.0262(11) 0.0391(13) -0.0067(9) 0.0121(10) -0.0024(8)
C1T 0.045(5) 0.034(5) 0.036(6) -0.004(4) 0.012(4) -0.008(4)
Cl1T 0.0393(12) 0.0436(14) 0.0611(17) -0.0188(12) 0.0037(12) 0.0022(10)
Cl2T 0.0670(17) 0.0673(18) 0.0546(17) -0.0003(14) 0.0278(14) -0.0147(13)

loop_
_atom_type_symbol
_atom_type_description
_atom_type_scat_dispersion_real
_atom_type_scat_dispersion_imag
_atom_type_scat_source
C C 0.0033 0.0016 'International Tables Vol C Tables 4.2.6.8 and 6.1.1.4'
H H 0.0000 0.0000 'International Tables Vol C Tables 4.2.6.8 and 6.1.1.4'
N N 0.0061 0.0033 'International Tables Vol C Tables 4.2.6.8 and 6.1.1.4'
O O 0.0106 0.0060 'International Tables Vol C Tables 4.2.6.8 and 6.1.1.4'
F F 0.0171 0.0103 'International Tables Vol C Tables 4.2.6.8 and 6.1.1.4'
P P 0.1023 0.0942 'International Tables Vol C Tables 4.2.6.8 and 6.1.1.4'
Cl Cl 0.1484 0.1585 'International Tables Vol C Tables 4.2.6.8 and 6.1.1.4'
Rh Rh -1.1178 0.9187 'International Tables Vol C Tables 4.2.6.8 and 6.1.1.4'
I I -0.4742 1.8119 'International Tables Vol C Tables 4.2.6.8 and 6.1.1.4'

loop_
_geom_angle_atom_site_label_1
_geom_angle_atom_site_label_2
_geom_angle_atom_site_label_3
_geom_angle
C19 Rh1 N1 176.3(2)
C19 Rh1 P2 68.3(2)
N1 Rh1 P2 114.52(17)
C19 Rh1 Cl1 85.9(4)
N1 Rh1 Cl1 91.7(4)
P2 Rh1 Cl1 87.1(3)
C19 Rh1 P1 109.3(2)
N1 Rh1 P1 67.70(16)
P2 Rh1 P1 173.91(7)
Cl1 Rh1 P1 87.1(3)
C19 Rh1 I1 88.8(5)
N1 Rh1 I1 88.9(5)
P2 Rh1 I1 87.5(4)
P1 Rh1 I1 86.8(4)
C19 Rh1 I2 91.42(19)
N1 Rh1 I2 91.00(15)
P2 Rh1 I2 90.30(5)
Cl1 Rh1 I2 176.8(3)
P1 Rh1 I2 95.37(5)
I1 Rh1 I2 177.5(4)
C12 P1 C6 103.4(3)
C12 P1 C1 107.2(3)
C6 P1 C1 108.9(3)
C12 P1 Rh1 124.1(2)
C6 P1 Rh1 124.9(2)
C1 P1 Rh1 83.8(2)
C18 P2 C30 110.9(3)
C18 P2 C24 112.5(3)
C30 P2 C24 104.4(3)
C18 P2 Rh1 83.7(2)
C30 P2 Rh1 125.5(2)
C24 P2 Rh1 118.1(2)
C5 N1 C1 119.1(6)
C5 N1 Rh1 136.8(5)
C1 N1 Rh1 104.0(4)
N1 C1 C2 122.2(6)
N1 C1 P1 103.9(5)
C2 C1 P1 133.9(6)
C1 C2 C3 117.7(7)
C4 C3 C2 119.5(6)
C3 C4 C5 119.9(7)
N1 C5 C4 121.5(7)
C7 C6 C11 119.0(7)
C7 C6 P1 121.5(5)
C11 C6 P1 119.4(5)
C8 C7 C6 121.0(7)
C9 C8 C7 119.6(7)
C8 C9 C10 119.5(7)
C11 C10 C9 121.6(7)
C10 C11 C6 119.2(7)
C17 C12 C13 119.2(7)
C17 C12 P1 119.3(5)
C13 C12 P1 121.4(5)
C12 C13 C14 120.7(7)
C15 C14 C13 119.4(7)
C16 C15 C14 120.1(7)
C15 C16 C17 121.0(7)
C12 C17 C16 119.5(7)
C23 C18 C19 121.2(6)
C23 C18 P2 138.9(6)
C19 C18 P2 99.9(5)
C20 C19 C18 119.2(6)
C20 C19 Rh1 132.6(6)
C18 C19 Rh1 108.1(5)
F1 C20 C21 118.3(6)
F1 C20 C19 122.5(6)
C21 C20 C19 119.2(7)
F2 C21 C22 118.1(6)
F2 C21 C20 119.7(7)
C22 C21 C20 122.2(7)
F3 C22 C21 120.7(7)
F3 C22 C23 119.9(7)
C21 C22 C23 119.4(6)
F4 C23 C18 122.2(6)
F4 C23 C22 119.0(6)
C18 C23 C22 118.8(7)
C29 C24 C25 118.7(7)
C29 C24 P2 118.6(5)
C25 C24 P2 122.7(5)
C26 C25 C24 120.1(7)
C25 C26 C27 120.5(7)
C28 C27 C26 119.9(7)
C27 C28 C29 119.8(7)
C28 C29 C24 121.1(7)
C31 C30 C35 117.8(7)
C31 C30 P2 124.4(6)
C35 C30 P2 117.8(5)
C32 C31 C30 120.9(7)
C33 C32 C31 120.3(7)
C32 C33 C34 120.0(7)
C35 C34 C33 119.4(8)
C34 C35 C30 121.5(7)
Cl1S C1S Cl2S 110.7(4)
Cl1T C1T Cl2T 112.2(5)

loop_
_geom_bond_atom_site_label_1
_geom_bond_atom_site_label_2
_geom_bond_distance
I2 Rh1 2.6360(8)
Rh1 C19 2.009(7)
Rh1 N1 2.170(5)
Rh1 P2 2.3255(19)
Rh1 Cl1 2.349(7)
Rh1 P1 2.3498(19)
Rh1 I1 2.570(10)
P1 C12 1.814(7)
P1 C6 1.816(7)
P1 C1 1.830(7)
P2 C18 1.790(7)
P2 C30 1.801(7)
P2 C24 1.811(7)
N1 C5 1.338(8)
N1 C1 1.350(9)
C1 C2 1.383(9)
C2 C3 1.403(9)
C3 C4 1.362(10)
C4 C5 1.380(10)
C6 C7 1.388(10)
C6 C11 1.402(10)
C7 C8 1.380(10)
C8 C9 1.379(10)
C9 C10 1.382(11)
C10 C11 1.367(10)
C12 C17 1.385(9)
C12 C13 1.385(10)
C13 C14 1.398(10)
C14 C15 1.376(10)
C15 C16 1.366(10)
C16 C17 1.394(10)
C18 C23 1.386(9)
C18 C19 1.388(10)
C19 C20 1.380(9)
C20 F1 1.352(8)
C20 C21 1.376(10)
C21 F2 1.352(8)
C21 C22 1.361(11)
C22 F3 1.343(7)
C22 C23 1.396(10)
C23 F4 1.347(8)
C24 C29 1.382(9)
C24 C25 1.392(10)
C25 C26 1.378(10)
C26 C27 1.379(10)
C27 C28 1.375(11)
C28 C29 1.378(10)
C30 C31 1.389(10)
C30 C35 1.400(10)
C31 C32 1.377(10)
C32 C33 1.366(11)
C33 C34 1.397(11)
C34 C35 1.362(10)
C1S Cl1S 1.760(7)
C1S Cl2S 1.760(7)
C1T Cl1T 1.748(8)
C1T Cl2T 1.756(8)

loop_
_geom_torsion_atom_site_label_1
_geom_torsion_atom_site_label_2
_geom_torsion_atom_site_label_3
_geom_torsion_atom_site_label_4
_geom_torsion
C5 N1 C1 C2 -4.4(10)
Rh1 N1 C1 C2 172.8(6)
C5 N1 C1 P1 175.7(5)
Rh1 N1 C1 P1 -7.1(5)
C12 P1 C1 N1 130.3(5)
C6 P1 C1 N1 -118.4(5)
Rh1 P1 C1 N1 6.4(4)
C12 P1 C1 C2 -49.6(8)
C6 P1 C1 C2 61.7(8)
Rh1 P1 C1 C2 -173.4(7)
N1 C1 C2 C3 2.9(11)
P1 C1 C2 C3 -177.2(6)
C1 C2 C3 C4 0.7(11)
C2 C3 C4 C5 -2.7(11)
C1 N1 C5 C4 2.3(10)
Rh1 N1 C5 C4 -173.7(5)
C3 C4 C5 N1 1.3(11)
C12 P1 C6 C7 67.4(6)
C1 P1 C6 C7 -46.4(7)
Rh1 P1 C6 C7 -142.1(5)
C12 P1 C6 C11 -108.9(6)
C1 P1 C6 C11 137.3(6)
Rh1 P1 C6 C11 41.5(6)
C11 C6 C7 C8 -1.6(11)
P1 C6 C7 C8 -178.0(5)
C6 C7 C8 C9 1.6(11)
C7 C8 C9 C10 -0.4(11)
C8 C9 C10 C11 -0.7(12)
C9 C10 C11 C6 0.6(11)
C7 C6 C11 C10 0.5(11)
P1 C6 C11 C10 176.9(6)
C6 P1 C12 C17 41.4(6)
C1 P1 C12 C17 156.4(6)
Rh1 P1 C12 C17 -109.4(5)
C6 P1 C12 C13 -141.9(6)
C1 P1 C12 C13 -26.9(7)
Rh1 P1 C12 C13 67.3(6)
C17 C12 C13 C14 -1.8(11)
P1 C12 C13 C14 -178.5(6)
C12 C13 C14 C15 1.2(11)
C13 C14 C15 C16 0.7(11)
C14 C15 C16 C17 -1.9(11)
C13 C12 C17 C16 0.5(10)
P1 C12 C17 C16 177.3(5)
C15 C16 C17 C12 1.3(11)
C30 P2 C18 C23 55.2(9)
C24 P2 C18 C23 -61.3(9)
Rh1 P2 C18 C23 -179.1(8)
C30 P2 C18 C19 -124.7(5)
C24 P2 C18 C19 118.8(5)
Rh1 P2 C18 C19 1.1(4)
C23 C18 C19 C20 1.4(10)
P2 C18 C19 C20 -178.8(6)
C23 C18 C19 Rh1 178.8(5)
P2 C18 C19 Rh1 -1.3(5)
C18 C19 C20 F1 179.3(6)
Rh1 C19 C20 F1 2.5(11)
C18 C19 C20 C21 -1.8(10)
Rh1 C19 C20 C21 -178.6(6)
F1 C20 C21 F2 -0.2(10)
C19 C20 C21 F2 -179.1(6)
F1 C20 C21 C22 180.0(7)
C19 C20 C21 C22 1.0(12)
F2 C21 C22 F3 2.8(11)
C20 C21 C22 F3 -177.3(7)
F2 C21 C22 C23 -179.5(6)
C20 C21 C22 C23 0.3(12)
C19 C18 C23 F4 177.4(6)
P2 C18 C23 F4 -2.4(12)
C19 C18 C23 C22 0.0(11)
P2 C18 C23 C22 -179.8(6)
F3 C22 C23 F4 -0.7(10)
C21 C22 C23 F4 -178.3(7)
F3 C22 C23 C18 176.8(6)
C21 C22 C23 C18 -0.8(11)
C18 P2 C24 C29 -155.2(5)
C30 P2 C24 C29 84.5(6)
Rh1 P2 C24 C29 -60.3(6)
C18 P2 C24 C25 24.7(7)
C30 P2 C24 C25 -95.6(6)
Rh1 P2 C24 C25 119.6(5)
C29 C24 C25 C26 -1.1(10)
P2 C24 C25 C26 179.0(5)
C24 C25 C26 C27 1.2(10)
C25 C26 C27 C28 -1.1(10)
C26 C27 C28 C29 1.0(11)
C27 C28 C29 C24 -0.9(11)
C25 C24 C29 C28 0.9(11)
P2 C24 C29 C28 -179.1(6)
C18 P2 C30 C31 -6.8(7)
C24 P2 C30 C31 114.6(7)
Rh1 P2 C30 C31 -104.1(6)
C18 P2 C30 C35 173.9(6)
C24 P2 C30 C35 -64.7(6)
Rh1 P2 C30 C35 76.6(6)
C35 C30 C31 C32 1.2(11)
P2 C30 C31 C32 -178.1(6)
C30 C31 C32 C33 -0.7(12)
C31 C32 C33 C34 -1.0(13)
C32 C33 C34 C35 2.2(13)
C33 C34 C35 C30 -1.6(13)
C31 C30 C35 C34 0.0(12)
P2 C30 C35 C34 179.3(6)
